data_4088055
loop_
_publ_author_name
'Bender, Christopher F.'
'Brown, Timothy J.'
'Widenhoefer, Ross A.'

_publ_section_title
;
 Mechanism of the Platinum(II)-Catalyzed Hydroamination of
 4-Pentenylamines
;
_journal_issue 2
_journal_name_full Organometallics
_journal_page_first 113
_journal_paper_doi 10.1021/acs.organomet.5b00821
_journal_volume 35
_journal_year 2016
_chemical_formula_moiety 'C42 H39 Cl N P Pt, 0.5(C H2 Cl2)'
_chemical_formula_sum 'C42.5 H40 Cl2 N P Pt'
_chemical_formula_weight 861.71
_chemical_name_common '2[(PPh3)(C24H24N)Pt]Cl - (CH2Cl2)'
_space_group_IT_number 14
_space_group_name_Hall '-P 2yn'
_space_group_name_H-M_alt 'P 1 21/n 1'
_symmetry_cell_setting monoclinic
_symmetry_space_group_name_Hall '-P 2yn'
_symmetry_space_group_name_H-M 'P 1 21/n 1'
_atom_sites_solution_hydrogens geom
_atom_sites_solution_primary direct
_atom_sites_solution_secondary difmap
_audit_creation_method SHELXL-97
_cell_angle_alpha 90.00
_cell_angle_beta 92.438(2)
_cell_angle_gamma 90.00
_cell_formula_units_Z 4
_cell_length_a 15.0058(7)
_cell_length_b 10.3470(5)
_cell_length_c 22.7802(11)
_cell_measurement_reflns_used 7694
_cell_measurement_temperature 90(2)
_cell_measurement_theta_max 27.49
_cell_measurement_theta_min 3.36
_cell_volume 3533.8(3)
_computing_cell_refinement SAINT
_computing_data_collection 'Apex II 1.0 Rev.27 (Bruker, 2004)'
_computing_data_reduction 'SAINT 7.12A (Bruker, 2004)'
_computing_molecular_graphics 'SHELXTL 5.1, XP (Sheldrick, 1994)'
_computing_publication_material 'SHELXS-97 (Sheldrick, 1990)'
_computing_structure_refinement 'SHELXL-97 (Sheldrick, 1997)'
_computing_structure_solution 'SHELXS-97 (Sheldrick, 1990)'
_diffrn_ambient_temperature 90(2)
_diffrn_detector_area_resol_mean 0.75
_diffrn_measured_fraction_theta_full 0.996
_diffrn_measured_fraction_theta_max 0.996
_diffrn_measurement_device_type 'Bruker SMART APEX II CCD'
_diffrn_measurement_method 'Area Detector'
_diffrn_radiation_monochromator graphite
_diffrn_radiation_source 'fine-focus sealed tube'
_diffrn_radiation_type MoK\a
_diffrn_radiation_wavelength 0.71073
_diffrn_reflns_av_R_equivalents 0.0429
_diffrn_reflns_av_sigmaI/netI 0.0484
_diffrn_reflns_limit_h_max 19
_diffrn_reflns_limit_h_min -14
_diffrn_reflns_limit_k_max 13
_diffrn_reflns_limit_k_min -8
_diffrn_reflns_limit_l_max 29
_diffrn_reflns_limit_l_min -29
_diffrn_reflns_number 28592
_diffrn_reflns_theta_full 27.61
_diffrn_reflns_theta_max 27.61
_diffrn_reflns_theta_min 1.59
_diffrn_standards_number 0
_exptl_absorpt_coefficient_mu 4.199
_exptl_absorpt_correction_T_max 0.8175
_exptl_absorpt_correction_T_min 0.5530
_exptl_absorpt_correction_type multi-scan
_exptl_absorpt_process_details 'SADABS 2.10 (Sheldrick, 2004)'
_exptl_crystal_colour Opaque-Yellow
_exptl_crystal_density_diffrn 1.620
_exptl_crystal_density_method 'not measured'
_exptl_crystal_description Blocky-Plate
_exptl_crystal_F_000 1716
_exptl_crystal_size_max 0.16
_exptl_crystal_size_mid 0.15
_exptl_crystal_size_min 0.05
_refine_diff_density_max 1.955
_refine_diff_density_min -2.080
_refine_diff_density_rms 0.149
_refine_ls_extinction_method none
_refine_ls_goodness_of_fit_ref 1.041
_refine_ls_hydrogen_treatment constr
_refine_ls_matrix_type full
_refine_ls_number_parameters 433
_refine_ls_number_reflns 8171
_refine_ls_number_restraints 2
_refine_ls_restrained_S_all 1.041
_refine_ls_R_factor_all 0.0584
_refine_ls_R_factor_gt 0.0389
_refine_ls_shift/su_max 0.001
_refine_ls_shift/su_mean 0.000
_refine_ls_structure_factor_coef Fsqd
_refine_ls_weighting_details 'calc w=1/[\s^2^(Fo^2^)+(0.0527P)^2^+5.0538P] where P=(Fo^2^+2Fc^2^)/3'
_refine_ls_weighting_scheme calc
_refine_ls_wR_factor_gt 0.0939
_refine_ls_wR_factor_ref 0.1032
_reflns_number_gt 6259
_reflns_number_total 8171
_reflns_threshold_expression I>2\s(I)
_cod_data_source_file om5b00821_si_002.cif
_cod_data_source_block dp206
_cod_depositor_comments
;
The following automatic conversions were performed:

data item '_exptl_absorpt_correction_type' value 'Multi-scan' was
changed to 'multi-scan' in accordance with the
/home/saulius/struct/COD-crude-data/automatic-downloads/DataCite-retrospective/ACS/depositions/lib/dictionaries/cif_core.dic
dictionary named 'cif_core.dic' version 2.4.2 last updated on
2011-04-26.

data item '_symmetry_cell_setting' value 'Monoclinic' was changed to
'monoclinic' in accordance with the
/home/saulius/struct/COD-crude-data/automatic-downloads/DataCite-retrospective/ACS/depositions/lib/dictionaries/cif_core.dic
dictionary named 'cif_core.dic' version 2.4.2 last updated on
2011-04-26.

Automatic conversion script
Id: cif_fix_values 6909 2019-04-08 15:41:33Z antanas 
;
_cod_original_sg_symbol_H-M 'P 21/n'
_cod_original_formula_sum 'C42.50 H40 Cl2 N P Pt'
_cod_database_code 4088055

loop_
_symmetry_equiv_pos_as_xyz
'x, y, z'
'-x+1/2, y+1/2, -z+1/2'
'-x, -y, -z'
'x-1/2, -y-1/2, z-1/2'

loop_
_atom_site_label
_atom_site_type_symbol
_atom_site_fract_x
_atom_site_fract_y
_atom_site_fract_z
_atom_site_U_iso_or_equiv
_atom_site_adp_type
_atom_site_occupancy
_atom_site_symmetry_multiplicity
_atom_site_calc_flag
_atom_site_refinement_flags
Pt1 Pt 0.427208(13) 0.570809(18) 0.334619(8) 0.02264(7) Uani 1 1 d .
Cl1 Cl 0.46595(10) 0.79677(12) 0.33334(6) 0.0337(3) Uani 1 1 d .
P1 P 0.56412(9) 0.50018(13) 0.35331(6) 0.0243(3) Uani 1 1 d .
N1 N 0.2879(3) 0.6043(3) 0.32443(18) 0.0227(9) Uani 1 1 d D
C1 C 0.3611(3) 0.3991(5) 0.3267(2) 0.0266(11) Uani 1 1 d D
H1A H 0.3714 0.3545 0.2891 0.032 Uiso 1 1 calc R
H1B H 0.3741 0.3402 0.3602 0.032 Uiso 1 1 calc R
C2 C 0.2684(3) 0.4610(4) 0.3282(2) 0.0261(11) Uani 1 1 d D
H2A H 0.2288 0.4315 0.2944 0.031 Uiso 1 1 calc R
C3 C 0.2228(4) 0.4457(5) 0.3869(2) 0.0278(12) Uani 1 1 d .
H3A H 0.2674 0.4260 0.4190 0.033 Uiso 1 1 calc R
H3B H 0.1783 0.3751 0.3845 0.033 Uiso 1 1 calc R
C4 C 0.1770(4) 0.5763(5) 0.3980(2) 0.0257(11) Uani 1 1 d .
C5 C 0.2507(4) 0.6666(5) 0.3774(2) 0.0275(12) Uani 1 1 d .
H5A H 0.2258 0.7527 0.3672 0.033 Uiso 1 1 calc R
H5B H 0.2979 0.6772 0.4087 0.033 Uiso 1 1 calc R
C6 C 0.2520(4) 0.6722(5) 0.2700(2) 0.0269(11) Uani 1 1 d .
H6A H 0.1861 0.6713 0.2703 0.032 Uiso 1 1 calc R
H6B H 0.2713 0.7636 0.2721 0.032 Uiso 1 1 calc R
C7 C 0.2794(4) 0.6174(5) 0.2127(2) 0.0286(12) Uani 1 1 d .
C8 C 0.2183(4) 0.5553(5) 0.1759(2) 0.0363(14) Uani 1 1 d .
H8A H 0.1595 0.5408 0.1883 0.044 Uiso 1 1 calc R
C9 C 0.2418(6) 0.5139(6) 0.1209(3) 0.0495(19) Uani 1 1 d .
H9A H 0.1989 0.4722 0.0956 0.059 Uiso 1 1 calc R
C10 C 0.3275(6) 0.5331(6) 0.1027(3) 0.0507(19) Uani 1 1 d .
H10A H 0.3433 0.5041 0.0650 0.061 Uiso 1 1 calc R
C11 C 0.3907(5) 0.5949(6) 0.1395(3) 0.0463(17) Uani 1 1 d .
H11A H 0.4499 0.6072 0.1274 0.056 Uiso 1 1 calc R
C12 C 0.3661(4) 0.6381(5) 0.1941(2) 0.0339(13) Uani 1 1 d .
H12A H 0.4083 0.6822 0.2191 0.041 Uiso 1 1 calc R
C13 C 0.0897(4) 0.5947(5) 0.3600(2) 0.0259(11) Uani 1 1 d .
C14 C 0.0507(3) 0.4970(5) 0.3259(2) 0.0270(11) Uani 1 1 d .
H14A H 0.0783 0.4145 0.3251 0.032 Uiso 1 1 calc R
C15 C -0.0280(4) 0.5178(6) 0.2931(2) 0.0308(12) Uani 1 1 d .
H15A H -0.0532 0.4501 0.2696 0.037 Uiso 1 1 calc R
C16 C -0.0698(4) 0.6365(6) 0.2942(2) 0.0324(12) Uani 1 1 d .
H16A H -0.1245 0.6499 0.2725 0.039 Uiso 1 1 calc R
C17 C -0.0318(4) 0.7357(6) 0.3271(2) 0.0356(13) Uani 1 1 d .
H17A H -0.0599 0.8180 0.3276 0.043 Uiso 1 1 calc R
C18 C 0.0479(4) 0.7152(6) 0.3597(2) 0.0313(12) Uani 1 1 d .
H18A H 0.0741 0.7842 0.3818 0.038 Uiso 1 1 calc R
C19 C 0.1586(4) 0.5974(5) 0.4623(2) 0.0303(12) Uani 1 1 d .
C20 C 0.1817(6) 0.7112(8) 0.4913(3) 0.073(3) Uani 1 1 d .
H20A H 0.2084 0.7791 0.4701 0.088 Uiso 1 1 calc R
C21 C 0.1669(7) 0.7280(9) 0.5500(3) 0.097(4) Uani 1 1 d .
H21A H 0.1856 0.8054 0.5692 0.116 Uiso 1 1 calc R
C22 C 0.1254(4) 0.6337(7) 0.5805(3) 0.0478(17) Uani 1 1 d .
H22A H 0.1135 0.6463 0.6208 0.057 Uiso 1 1 calc R
C23 C 0.1013(4) 0.5226(7) 0.5533(3) 0.0455(16) Uani 1 1 d .
H23A H 0.0729 0.4566 0.5747 0.055 Uiso 1 1 calc R
C24 C 0.1174(4) 0.5037(6) 0.4944(3) 0.0377(14) Uani 1 1 d .
H24A H 0.0997 0.4248 0.4760 0.045 Uiso 1 1 calc R
C25 C 0.6318(4) 0.4888(5) 0.2884(2) 0.0277(12) Uani 1 1 d .
C26 C 0.7002(4) 0.3978(5) 0.2825(2) 0.0297(12) Uani 1 1 d .
H26A H 0.7122 0.3363 0.3128 0.036 Uiso 1 1 calc R
C27 C 0.7502(4) 0.3971(6) 0.2331(3) 0.0342(13) Uani 1 1 d .
H27A H 0.7957 0.3342 0.2292 0.041 Uiso 1 1 calc R
C28 C 0.7341(4) 0.4882(6) 0.1889(3) 0.0405(15) Uani 1 1 d .
H28A H 0.7688 0.4879 0.1550 0.049 Uiso 1 1 calc R
C29 C 0.6679(4) 0.5787(6) 0.1946(3) 0.0408(15) Uani 1 1 d .
H29A H 0.6572 0.6407 0.1644 0.049 Uiso 1 1 calc R
C30 C 0.6161(4) 0.5809(6) 0.2442(2) 0.0334(13) Uani 1 1 d .
H30A H 0.5708 0.6442 0.2478 0.040 Uiso 1 1 calc R
C31 C 0.6273(4) 0.6065(5) 0.4033(2) 0.0290(12) Uani 1 1 d .
C32 C 0.7120(4) 0.6477(6) 0.3924(3) 0.0381(14) Uani 1 1 d .
H32A H 0.7408 0.6177 0.3586 0.046 Uiso 1 1 calc R
C33 C 0.7561(5) 0.7344(7) 0.4313(3) 0.0497(17) Uani 1 1 d .
H33A H 0.8147 0.7630 0.4238 0.060 Uiso 1 1 calc R
C34 C 0.7144(5) 0.7776(6) 0.4801(3) 0.0463(17) Uani 1 1 d .
H34A H 0.7440 0.8376 0.5058 0.056 Uiso 1 1 calc R
C35 C 0.6310(5) 0.7352(6) 0.4921(3) 0.0420(16) Uani 1 1 d .
H35A H 0.6035 0.7637 0.5266 0.050 Uiso 1 1 calc R
C36 C 0.5861(4) 0.6500(6) 0.4537(2) 0.0365(14) Uani 1 1 d .
H36A H 0.5277 0.6214 0.4617 0.044 Uiso 1 1 calc R
C37 C 0.5715(3) 0.3396(5) 0.3860(2) 0.0256(11) Uani 1 1 d .
C38 C 0.5431(4) 0.2336(5) 0.3522(2) 0.0288(12) Uani 1 1 d .
H38A H 0.5237 0.2463 0.3123 0.035 Uiso 1 1 calc R
C39 C 0.5427(4) 0.1113(5) 0.3756(3) 0.0326(13) Uani 1 1 d .
H39A H 0.5250 0.0401 0.3515 0.039 Uiso 1 1 calc R
C40 C 0.5681(4) 0.0910(6) 0.4340(3) 0.0430(15) Uani 1 1 d .
H40A H 0.5666 0.0065 0.4503 0.052 Uiso 1 1 calc R
C41 C 0.5952(5) 0.1935(6) 0.4680(3) 0.055(2) Uani 1 1 d .
H41A H 0.6123 0.1801 0.5082 0.066 Uiso 1 1 calc R
C42 C 0.5981(5) 0.3177(6) 0.4444(3) 0.0442(16) Uani 1 1 d .
H42A H 0.6183 0.3879 0.4684 0.053 Uiso 1 1 calc R
Cl2 Cl 0.06579(18) 1.0251(3) 0.54704(12) 0.1001(9) Uani 1 1 d .
C43 C 0.0054(15) 0.8947(19) 0.5055(8) 0.088(6) Uani 0.50 1 d P
H43A H 0.0479 0.8379 0.4858 0.105 Uiso 0.50 1 calc PR
H43B H -0.0299 0.8415 0.5322 0.105 Uiso 0.50 1 calc PR

loop_
_atom_site_aniso_label
_atom_site_aniso_U_11
_atom_site_aniso_U_22
_atom_site_aniso_U_33
_atom_site_aniso_U_23
_atom_site_aniso_U_13
_atom_site_aniso_U_12
Pt1 0.03210(12) 0.01278(10) 0.02225(11) 0.00119(8) -0.00820(8) -0.00192(8)
Cl1 0.0438(8) 0.0138(6) 0.0424(8) 0.0025(5) -0.0106(6) -0.0043(6)
P1 0.0334(7) 0.0152(6) 0.0234(7) 0.0004(5) -0.0090(5) -0.0030(5)
N1 0.032(2) 0.0107(19) 0.024(2) -0.0008(16) -0.0086(18) 0.0024(17)
C1 0.033(3) 0.017(2) 0.028(3) -0.002(2) -0.008(2) -0.003(2)
C2 0.036(3) 0.016(2) 0.026(3) -0.003(2) -0.008(2) -0.003(2)
C3 0.032(3) 0.024(3) 0.027(3) 0.002(2) -0.012(2) -0.001(2)
C4 0.037(3) 0.018(3) 0.021(2) 0.001(2) -0.004(2) -0.004(2)
C5 0.035(3) 0.020(3) 0.026(3) 0.002(2) -0.010(2) 0.001(2)
C6 0.035(3) 0.018(3) 0.027(3) 0.003(2) -0.008(2) 0.002(2)
C7 0.044(3) 0.017(2) 0.024(3) 0.003(2) -0.010(2) 0.006(2)
C8 0.050(4) 0.027(3) 0.031(3) 0.006(2) -0.016(3) 0.003(3)
C9 0.090(6) 0.024(3) 0.032(3) 0.000(3) -0.029(4) 0.006(3)
C10 0.094(6) 0.032(3) 0.025(3) -0.003(3) -0.011(3) 0.025(4)
C11 0.064(4) 0.042(4) 0.033(3) 0.002(3) -0.001(3) 0.017(3)
C12 0.053(4) 0.024(3) 0.024(3) -0.002(2) -0.010(3) 0.008(3)
C13 0.036(3) 0.021(3) 0.021(2) 0.000(2) -0.003(2) -0.001(2)
C14 0.031(3) 0.025(3) 0.024(3) 0.001(2) -0.003(2) -0.001(2)
C15 0.036(3) 0.029(3) 0.028(3) -0.002(2) 0.003(2) -0.001(2)
C16 0.035(3) 0.035(3) 0.026(3) 0.000(2) -0.005(2) 0.004(3)
C17 0.045(3) 0.027(3) 0.035(3) 0.003(2) 0.000(3) 0.007(3)
C18 0.036(3) 0.026(3) 0.032(3) -0.002(2) -0.004(2) 0.005(2)
C19 0.036(3) 0.029(3) 0.025(3) 0.001(2) -0.009(2) -0.002(2)
C20 0.139(8) 0.053(5) 0.030(3) -0.014(3) 0.034(4) -0.041(5)
C21 0.174(10) 0.084(7) 0.035(4) -0.033(4) 0.038(5) -0.084(7)
C22 0.057(4) 0.062(5) 0.024(3) -0.005(3) -0.003(3) -0.021(4)
C23 0.049(4) 0.054(4) 0.034(3) 0.011(3) 0.001(3) -0.015(3)
C24 0.035(3) 0.041(4) 0.037(3) 0.001(3) -0.001(3) -0.010(3)
C25 0.033(3) 0.024(3) 0.025(3) -0.001(2) -0.008(2) -0.009(2)
C26 0.032(3) 0.023(3) 0.032(3) -0.003(2) -0.012(2) -0.006(2)
C27 0.032(3) 0.032(3) 0.039(3) -0.002(3) 0.000(3) -0.006(2)
C28 0.045(4) 0.040(4) 0.036(3) -0.006(3) 0.004(3) -0.016(3)
C29 0.051(4) 0.038(4) 0.034(3) 0.006(3) -0.003(3) -0.018(3)
C30 0.036(3) 0.030(3) 0.033(3) 0.001(2) -0.006(2) -0.005(2)
C31 0.047(3) 0.018(2) 0.020(3) 0.002(2) -0.017(2) 0.001(2)
C32 0.041(3) 0.033(3) 0.039(3) -0.003(3) -0.012(3) -0.006(3)
C33 0.054(4) 0.041(4) 0.053(4) -0.009(3) -0.016(3) -0.020(3)
C34 0.062(4) 0.030(3) 0.045(4) -0.003(3) -0.024(3) -0.008(3)
C35 0.068(4) 0.025(3) 0.032(3) -0.006(3) -0.017(3) 0.004(3)
C36 0.049(4) 0.027(3) 0.032(3) 0.000(3) -0.009(3) -0.004(3)
C37 0.035(3) 0.017(2) 0.024(3) 0.004(2) -0.004(2) 0.003(2)
C38 0.033(3) 0.021(3) 0.032(3) -0.003(2) -0.007(2) 0.001(2)
C39 0.034(3) 0.019(3) 0.045(3) -0.004(2) 0.001(3) 0.002(2)
C40 0.052(4) 0.026(3) 0.050(4) 0.010(3) -0.002(3) 0.002(3)
C41 0.097(6) 0.029(3) 0.038(4) 0.011(3) -0.022(4) 0.004(4)
C42 0.075(5) 0.024(3) 0.032(3) 0.002(3) -0.019(3) -0.003(3)
Cl2 0.0869(18) 0.126(2) 0.0881(18) -0.0009(17) 0.0057(14) -0.0167(17)
C43 0.115(16) 0.079(14) 0.068(12) -0.028(11) -0.001(11) -0.015(12)

loop_
_atom_type_symbol
_atom_type_description
_atom_type_scat_dispersion_real
_atom_type_scat_dispersion_imag
_atom_type_scat_source
C C 0.0033 0.0016 'International Tables Vol C Tables 4.2.6.8 and 6.1.1.4'
H H 0.0000 0.0000 'International Tables Vol C Tables 4.2.6.8 and 6.1.1.4'
N N 0.0061 0.0033 'International Tables Vol C Tables 4.2.6.8 and 6.1.1.4'
P P 0.1023 0.0942 'International Tables Vol C Tables 4.2.6.8 and 6.1.1.4'
Cl Cl 0.1484 0.1585 'International Tables Vol C Tables 4.2.6.8 and 6.1.1.4'
Pt Pt -1.7033 8.3905 'International Tables Vol C Tables 4.2.6.8 and 6.1.1.4'

loop_
_geom_angle_atom_site_label_1
_geom_angle_atom_site_label_2
_geom_angle_atom_site_label_3
_geom_angle
_geom_angle_site_symmetry_1
C1 Pt1 N1 70.08(15) .
C1 Pt1 P1 100.02(13) .
N1 Pt1 P1 168.73(11) .
C1 Pt1 Cl1 163.96(13) .
N1 Pt1 Cl1 94.44(10) .
P1 Pt1 Cl1 95.77(5) .
C1 Pt1 C2 35.42(12) .
N1 Pt1 C2 35.01(11) .
P1 Pt1 C2 134.41(10) .
Cl1 Pt1 C2 129.42(9) .
C31 P1 C37 106.0(2) .
C31 P1 C25 104.6(3) .
C37 P1 C25 104.2(2) .
C31 P1 Pt1 112.14(19) .
C37 P1 Pt1 114.90(18) .
C25 P1 Pt1 114.12(17) .
C5 N1 C6 109.3(4) .
C5 N1 C2 107.2(4) .
C6 N1 C2 116.1(4) .
C5 N1 Pt1 112.5(3) .
C6 N1 Pt1 118.9(3) .
C2 N1 Pt1 91.5(3) .
C2 C1 Pt1 94.1(3) .
C2 C1 H1A 112.9 .
Pt1 C1 H1A 112.9 .
C2 C1 H1B 112.9 .
Pt1 C1 H1B 112.9 .
H1A C1 H1B 110.3 .
N1 C2 C1 103.3(4) .
N1 C2 C3 104.2(4) .
C1 C2 C3 114.5(4) .
N1 C2 Pt1 53.5(2) .
C1 C2 Pt1 50.4(2) .
C3 C2 Pt1 115.5(3) .
N1 C2 H2A 111.4 .
C1 C2 H2A 111.4 .
C3 C2 H2A 111.4 .
Pt1 C2 H2A 132.9 .
C2 C3 C4 105.7(4) .
C2 C3 H3A 110.6 .
C4 C3 H3A 110.6 .
C2 C3 H3B 110.6 .
C4 C3 H3B 110.6 .
H3A C3 H3B 108.7 .
C19 C4 C5 111.7(4) .
C19 C4 C3 112.6(4) .
C5 C4 C3 98.7(4) .
C19 C4 C13 109.7(5) .
C5 C4 C13 111.0(4) .
C3 C4 C13 112.9(4) .
N1 C5 C4 106.4(4) .
N1 C5 H5A 110.4 .
C4 C5 H5A 110.4 .
N1 C5 H5B 110.4 .
C4 C5 H5B 110.4 .
H5A C5 H5B 108.6 .
C7 C6 N1 116.1(4) .
C7 C6 H6A 108.3 .
N1 C6 H6A 108.3 .
C7 C6 H6B 108.3 .
N1 C6 H6B 108.3 .
H6A C6 H6B 107.4 .
C8 C7 C12 119.4(5) .
C8 C7 C6 120.5(5) .
C12 C7 C6 119.8(5) .
C7 C8 C9 120.5(6) .
C7 C8 H8A 119.8 .
C9 C8 H8A 119.8 .
C10 C9 C8 120.2(6) .
C10 C9 H9A 119.9 .
C8 C9 H9A 119.9 .
C9 C10 C11 120.2(6) .
C9 C10 H10A 119.9 .
C11 C10 H10A 119.9 .
C12 C11 C10 119.2(7) .
C12 C11 H11A 120.4 .
C10 C11 H11A 120.4 .
C11 C12 C7 120.5(6) .
C11 C12 H12A 119.8 .
C7 C12 H12A 119.8 .
C14 C13 C18 117.9(5) .
C14 C13 C4 123.3(5) .
C18 C13 C4 118.8(5) .
C15 C14 C13 121.2(5) .
C15 C14 H14A 119.4 .
C13 C14 H14A 119.4 .
C16 C15 C14 120.3(5) .
C16 C15 H15A 119.8 .
C14 C15 H15A 119.8 .
C17 C16 C15 119.7(5) .
C17 C16 H16A 120.2 .
C15 C16 H16A 120.2 .
C16 C17 C18 120.0(5) .
C16 C17 H17A 120.0 .
C18 C17 H17A 120.0 .
C13 C18 C17 120.9(5) .
C13 C18 H18A 119.5 .
C17 C18 H18A 119.5 .
C24 C19 C20 117.0(5) .
C24 C19 C4 121.0(5) .
C20 C19 C4 121.9(5) .
C21 C20 C19 121.5(7) .
C21 C20 H20A 119.2 .
C19 C20 H20A 119.2 .
C22 C21 C20 120.1(7) .
C22 C21 H21A 119.9 .
C20 C21 H21A 119.9 .
C23 C22 C21 119.6(6) .
C23 C22 H22A 120.2 .
C21 C22 H22A 120.2 .
C22 C23 C24 120.7(6) .
C22 C23 H23A 119.6 .
C24 C23 H23A 119.6 .
C19 C24 C23 121.0(6) .
C19 C24 H24A 119.5 .
C23 C24 H24A 119.5 .
C30 C25 C26 119.3(5) .
C30 C25 P1 117.1(4) .
C26 C25 P1 123.5(4) .
C27 C26 C25 120.5(5) .
C27 C26 H26A 119.8 .
C25 C26 H26A 119.8 .
C26 C27 C28 120.2(6) .
C26 C27 H27A 119.9 .
C28 C27 H27A 119.9 .
C29 C28 C27 119.7(6) .
C29 C28 H28A 120.2 .
C27 C28 H28A 120.2 .
C28 C29 C30 121.1(6) .
C28 C29 H29A 119.4 .
C30 C29 H29A 119.4 .
C29 C30 C25 119.2(6) .
C29 C30 H30A 120.4 .
C25 C30 H30A 120.4 .
C32 C31 C36 119.6(5) .
C32 C31 P1 122.4(4) .
C36 C31 P1 118.0(4) .
C31 C32 C33 119.8(6) .
C31 C32 H32A 120.1 .
C33 C32 H32A 120.1 .
C34 C33 C32 120.0(6) .
C34 C33 H33A 120.0 .
C32 C33 H33A 120.0 .
C35 C34 C33 120.7(6) .
C35 C34 H34A 119.7 .
C33 C34 H34A 119.7 .
C34 C35 C36 120.0(6) .
C34 C35 H35A 120.0 .
C36 C35 H35A 120.0 .
C35 C36 C31 119.9(6) .
C35 C36 H36A 120.0 .
C31 C36 H36A 120.0 .
C42 C37 C38 117.9(5) .
C42 C37 P1 123.3(4) .
C38 C37 P1 118.6(4) .
C39 C38 C37 121.0(5) .
C39 C38 H38A 119.5 .
C37 C38 H38A 119.5 .
C38 C39 C40 120.5(5) .
C38 C39 H39A 119.7 .
C40 C39 H39A 119.7 .
C41 C40 C39 119.4(6) .
C41 C40 H40A 120.3 .
C39 C40 H40A 120.3 .
C40 C41 C42 120.7(6) .
C40 C41 H41A 119.6 .
C42 C41 H41A 119.6 .
C37 C42 C41 120.4(5) .
C37 C42 H42A 119.8 .
C41 C42 H42A 119.8 .
C43 Cl2 C43 74.4(10) 3_576
Cl2 C43 Cl2 105.6(10) 3_576
Cl2 C43 H43A 110.6 3_576
Cl2 C43 H43A 110.6 .
Cl2 C43 H43B 110.6 3_576
Cl2 C43 H43B 110.6 .
H43A C43 H43B 108.7 .

loop_
_geom_bond_atom_site_label_1
_geom_bond_atom_site_label_2
_geom_bond_distance
_geom_bond_site_symmetry_2
Pt1 C1 2.039(5) .
Pt1 N1 2.121(4) .
Pt1 P1 2.2049(14) .
Pt1 Cl1 2.4097(13) .
Pt1 C2 2.638(4) .
P1 C31 1.821(5) .
P1 C37 1.822(5) .
P1 C25 1.833(6) .
N1 C5 1.496(7) .
N1 C6 1.505(6) .
N1 C2 1.514(4) .
C1 C2 1.533(4) .
C1 H1A 0.9900 .
C1 H1B 0.9900 .
C2 C3 1.536(7) .
C2 H2A 1.0000 .
C3 C4 1.542(7) .
C3 H3A 0.9900 .
C3 H3B 0.9900 .
C4 C19 1.519(7) .
C4 C5 1.536(7) .
C4 C13 1.549(7) .
C5 H5A 0.9900 .
C5 H5B 0.9900 .
C6 C7 1.497(7) .
C6 H6A 0.9900 .
C6 H6B 0.9900 .
C7 C8 1.375(8) .
C7 C12 1.401(8) .
C8 C9 1.383(9) .
C8 H8A 0.9500 .
C9 C10 1.382(10) .
C9 H9A 0.9500 .
C10 C11 1.395(10) .
C10 H10A 0.9500 .
C11 C12 1.386(8) .
C11 H11A 0.9500 .
C12 H12A 0.9500 .
C13 C14 1.390(7) .
C13 C18 1.395(7) .
C14 C15 1.387(7) .
C14 H14A 0.9500 .
C15 C16 1.380(8) .
C15 H15A 0.9500 .
C16 C17 1.379(8) .
C16 H16A 0.9500 .
C17 C18 1.397(8) .
C17 H17A 0.9500 .
C18 H18A 0.9500 .
C19 C24 1.377(8) .
C19 C20 1.387(9) .
C20 C21 1.375(9) .
C20 H20A 0.9500 .
C21 C22 1.365(10) .
C21 H21A 0.9500 .
C22 C23 1.349(9) .
C22 H22A 0.9500 .
C23 C24 1.388(8) .
C23 H23A 0.9500 .
C24 H24A 0.9500 .
C25 C30 1.399(8) .
C25 C26 1.404(8) .
C26 C27 1.377(8) .
C26 H26A 0.9500 .
C27 C28 1.393(9) .
C27 H27A 0.9500 .
C28 C29 1.375(9) .
C28 H28A 0.9500 .
C29 C30 1.398(9) .
C29 H29A 0.9500 .
C30 H30A 0.9500 .
C31 C32 1.373(8) .
C31 C36 1.401(8) .
C32 C33 1.407(8) .
C32 H32A 0.9500 .
C33 C34 1.374(10) .
C33 H33A 0.9500 .
C34 C35 1.365(9) .
C34 H34A 0.9500 .
C35 C36 1.395(8) .
C35 H35A 0.9500 .
C36 H36A 0.9500 .
C37 C42 1.392(7) .
C37 C38 1.397(7) .
C38 C39 1.373(7) .
C38 H38A 0.9500 .
C39 C40 1.385(8) .
C39 H39A 0.9500 .
C40 C41 1.365(9) .
C40 H40A 0.9500 .
C41 C42 1.394(8) .
C41 H41A 0.9500 .
C42 H42A 0.9500 .
Cl2 C43 1.78(2) 3_576
Cl2 C43 1.862(17) .
C43 Cl2 1.78(2) 3_576
C43 H43A 0.9900 .
C43 H43B 0.9900 .

loop_
_geom_torsion_atom_site_label_1
_geom_torsion_atom_site_label_2
_geom_torsion_atom_site_label_3
_geom_torsion_atom_site_label_4
_geom_torsion
_geom_torsion_site_symmetry_1
_geom_torsion_site_symmetry_4
C1 Pt1 P1 C31 -145.9(2) . .
N1 Pt1 P1 C31 -118.0(6) . .
Cl1 Pt1 P1 C31 37.0(2) . .
C2 Pt1 P1 C31 -136.1(2) . .
C1 Pt1 P1 C37 -24.8(2) . .
N1 Pt1 P1 C37 3.1(6) . .
Cl1 Pt1 P1 C37 158.04(19) . .
C2 Pt1 P1 C37 -15.0(3) . .
C1 Pt1 P1 C25 95.5(2) . .
N1 Pt1 P1 C25 123.3(6) . .
Cl1 Pt1 P1 C25 -81.72(19) . .
C2 Pt1 P1 C25 105.2(2) . .
C1 Pt1 N1 C5 115.9(3) . .
P1 Pt1 N1 C5 86.6(6) . .
Cl1 Pt1 N1 C5 -68.4(3) . .
C2 Pt1 N1 C5 109.4(4) . .
C1 Pt1 N1 C6 -114.6(4) . .
P1 Pt1 N1 C6 -143.9(5) . .
Cl1 Pt1 N1 C6 61.1(3) . .
C2 Pt1 N1 C6 -121.2(4) . .
C1 Pt1 N1 C2 6.6(3) . .
P1 Pt1 N1 C2 -22.8(7) . .
Cl1 Pt1 N1 C2 -177.7(2) . .
N1 Pt1 C1 C2 -6.5(3) . .
P1 Pt1 C1 C2 167.9(3) . .
Cl1 Pt1 C1 C2 -22.3(8) . .
C5 N1 C2 C1 -122.6(4) . .
C6 N1 C2 C1 114.9(5) . .
Pt1 N1 C2 C1 -8.5(4) . .
C5 N1 C2 C3 -2.6(5) . .
C6 N1 C2 C3 -125.1(4) . .
Pt1 N1 C2 C3 111.5(3) . .
C5 N1 C2 Pt1 -114.1(3) . .
C6 N1 C2 Pt1 123.4(4) . .
Pt1 C1 C2 N1 8.8(4) . .
Pt1 C1 C2 C3 -103.7(4) . .
C1 Pt1 C2 N1 -169.3(5) . .
P1 Pt1 C2 N1 173.9(2) . .
Cl1 Pt1 C2 N1 2.9(3) . .
N1 Pt1 C2 C1 169.3(5) . .
P1 Pt1 C2 C1 -16.8(4) . .
Cl1 Pt1 C2 C1 172.2(3) . .
C1 Pt1 C2 C3 101.6(4) . .
N1 Pt1 C2 C3 -89.1(4) . .
P1 Pt1 C2 C3 84.9(3) . .
Cl1 Pt1 C2 C3 -86.2(3) . .
N1 C2 C3 C4 27.7(5) . .
C1 C2 C3 C4 139.8(4) . .
Pt1 C2 C3 C4 83.7(4) . .
C2 C3 C4 C19 -158.6(4) . .
C2 C3 C4 C5 -40.6(5) . .
C2 C3 C4 C13 76.6(5) . .
C6 N1 C5 C4 103.1(4) . .
C2 N1 C5 C4 -23.6(5) . .
Pt1 N1 C5 C4 -122.7(3) . .
C19 C4 C5 N1 157.7(4) . .
C3 C4 C5 N1 39.1(5) . .
C13 C4 C5 N1 -79.6(5) . .
C5 N1 C6 C7 -177.1(4) . .
C2 N1 C6 C7 -55.7(6) . .
Pt1 N1 C6 C7 52.0(5) . .
N1 C6 C7 C8 110.2(5) . .
N1 C6 C7 C12 -74.9(6) . .
C12 C7 C8 C9 -0.2(8) . .
C6 C7 C8 C9 174.8(5) . .
C7 C8 C9 C10 0.8(9) . .
C8 C9 C10 C11 -0.3(9) . .
C9 C10 C11 C12 -0.9(9) . .
C10 C11 C12 C7 1.5(9) . .
C8 C7 C12 C11 -1.0(8) . .
C6 C7 C12 C11 -176.0(5) . .
C19 C4 C13 C14 -118.0(6) . .
C5 C4 C13 C14 118.0(5) . .
C3 C4 C13 C14 8.4(7) . .
C19 C4 C13 C18 62.2(6) . .
C5 C4 C13 C18 -61.7(6) . .
C3 C4 C13 C18 -171.4(5) . .
C18 C13 C14 C15 -0.8(8) . .
C4 C13 C14 C15 179.4(5) . .
C13 C14 C15 C16 -0.8(8) . .
C14 C15 C16 C17 1.7(9) . .
C15 C16 C17 C18 -0.9(9) . .
C14 C13 C18 C17 1.6(8) . .
C4 C13 C18 C17 -178.7(5) . .
C16 C17 C18 C13 -0.7(9) . .
C5 C4 C19 C24 -159.4(5) . .
C3 C4 C19 C24 -49.4(7) . .
C13 C4 C19 C24 77.2(6) . .
C5 C4 C19 C20 21.1(8) . .
C3 C4 C19 C20 131.0(7) . .
C13 C4 C19 C20 -102.4(7) . .
C24 C19 C20 C21 2.2(13) . .
C4 C19 C20 C21 -178.3(9) . .
C19 C20 C21 C22 -2.7(17) . .
C20 C21 C22 C23 1.9(15) . .
C21 C22 C23 C24 -0.7(12) . .
C20 C19 C24 C23 -0.9(10) . .
C4 C19 C24 C23 179.5(6) . .
C22 C23 C24 C19 0.2(10) . .
C31 P1 C25 C30 -89.4(4) . .
C37 P1 C25 C30 159.6(4) . .
Pt1 P1 C25 C30 33.5(5) . .
C31 P1 C25 C26 87.3(5) . .
C37 P1 C25 C26 -23.7(5) . .
Pt1 P1 C25 C26 -149.8(4) . .
C30 C25 C26 C27 -1.5(8) . .
P1 C25 C26 C27 -178.1(4) . .
C25 C26 C27 C28 1.1(8) . .
C26 C27 C28 C29 -0.3(9) . .
C27 C28 C29 C30 0.0(9) . .
C28 C29 C30 C25 -0.4(9) . .
C26 C25 C30 C29 1.2(8) . .
P1 C25 C30 C29 178.0(4) . .
C37 P1 C31 C32 102.0(5) . .
C25 P1 C31 C32 -7.7(5) . .
Pt1 P1 C31 C32 -131.9(4) . .
C37 P1 C31 C36 -79.8(5) . .
C25 P1 C31 C36 170.5(4) . .
Pt1 P1 C31 C36 46.3(5) . .
C36 C31 C32 C33 -0.9(9) . .
P1 C31 C32 C33 177.2(5) . .
C31 C32 C33 C34 0.0(10) . .
C32 C33 C34 C35 1.4(10) . .
C33 C34 C35 C36 -1.9(10) . .
C34 C35 C36 C31 0.9(9) . .
C32 C31 C36 C35 0.5(8) . .
P1 C31 C36 C35 -177.8(4) . .
C31 P1 C37 C42 16.4(6) . .
C25 P1 C37 C42 126.4(5) . .
Pt1 P1 C37 C42 -108.0(5) . .
C31 P1 C37 C38 -168.4(4) . .
C25 P1 C37 C38 -58.4(5) . .
Pt1 P1 C37 C38 67.2(5) . .
C42 C37 C38 C39 -1.0(8) . .
P1 C37 C38 C39 -176.5(4) . .
C37 C38 C39 C40 2.0(9) . .
C38 C39 C40 C41 -1.3(10) . .
C39 C40 C41 C42 -0.4(11) . .
C38 C37 C42 C41 -0.6(10) . .
P1 C37 C42 C41 174.6(6) . .
C40 C41 C42 C37 1.3(12) . .
C43 Cl2 C43 Cl2 0.002(2) 3_576 3_576
